data_7203481
loop_
_publ_author_name
'Barooah, Nilotpal'
'Sarma, Rupam J.'
'Baruah, Jubaraj B.'

_publ_section_title
;
 Solid-state hydrogen bonded assembly of
 N,N?-bis(glycinyl)-pyromellitic diimide with aromatic guests
;
_journal_issue 8
_journal_name_full CrystEngComm
_journal_page_first 608
_journal_paper_doi 10.1039/b607323a
_journal_volume 8
_journal_year 2006
_chemical_formula_moiety 'C34 H20 N2 O8'
_chemical_formula_sum 'C34 H20 N2 O8'
_chemical_formula_weight 584.52
_chemical_name_systematic
;
?
;
_space_group_IT_number 2
_symmetry_cell_setting triclinic
_symmetry_space_group_name_Hall '-P 1'
_symmetry_space_group_name_H-M 'P -1'
_atom_sites_solution_hydrogens geom
_atom_sites_solution_primary direct
_atom_sites_solution_secondary difmap
_audit_creation_method SHELXL-97
_cell_angle_alpha 80.3110(10)
_cell_angle_beta 77.5280(10)
_cell_angle_gamma 78.2830(10)
_cell_formula_units_Z 1
_cell_length_a 7.30190(10)
_cell_length_b 8.91020(10)
_cell_length_c 10.7840(2)
_cell_measurement_reflns_used 2025
_cell_measurement_temperature 296(2)
_cell_measurement_theta_max 29.01
_cell_measurement_theta_min 2.90
_cell_volume 665.083(17)
_computing_cell_refinement 'Bruker SMART'
_computing_data_collection 'Bruker SMART'
_computing_data_reduction 'Bruker SAINT'
_computing_molecular_graphics 'Bruker SHELXTL'
_computing_publication_material 'Bruker SHELXTL'
_computing_structure_refinement 'SHELXL-97 (Sheldrick, 1997)'
_computing_structure_solution 'SHELXS-97 (Sheldrick, 1990)'
_diffrn_ambient_temperature 296(2)
_diffrn_measured_fraction_theta_full 0.904
_diffrn_measured_fraction_theta_max 0.904
_diffrn_measurement_device_type 'CCD area detector'
_diffrn_measurement_method 'phi and omega scans'
_diffrn_radiation_monochromator graphite
_diffrn_radiation_source 'fine-focus sealed tube'
_diffrn_radiation_type MoK\a
_diffrn_radiation_wavelength 0.71073
_diffrn_reflns_av_R_equivalents 0.0137
_diffrn_reflns_av_sigmaI/netI 0.0216
_diffrn_reflns_limit_h_max 8
_diffrn_reflns_limit_h_min -10
_diffrn_reflns_limit_k_max 11
_diffrn_reflns_limit_k_min -11
_diffrn_reflns_limit_l_max 14
_diffrn_reflns_limit_l_min -14
_diffrn_reflns_number 6206
_diffrn_reflns_theta_full 29.15
_diffrn_reflns_theta_max 29.15
_diffrn_reflns_theta_min 1.95
_exptl_absorpt_coefficient_mu 0.106
_exptl_absorpt_correction_type none
_exptl_crystal_colour 'dark red'
_exptl_crystal_density_diffrn 1.459
_exptl_crystal_density_meas 0
_exptl_crystal_density_method 'not measured'
_exptl_crystal_description block
_exptl_crystal_F_000 302
_exptl_crystal_size_max 0.37
_exptl_crystal_size_mid 0.24
_exptl_crystal_size_min 0.16
_refine_diff_density_max 0.201
_refine_diff_density_min -0.178
_refine_diff_density_rms 0.045
_refine_ls_extinction_method none
_refine_ls_goodness_of_fit_ref 1.025
_refine_ls_hydrogen_treatment mixed
_refine_ls_matrix_type full
_refine_ls_number_parameters 211
_refine_ls_number_reflns 3241
_refine_ls_number_restraints 0
_refine_ls_restrained_S_all 1.025
_refine_ls_R_factor_all 0.0642
_refine_ls_R_factor_gt 0.0440
_refine_ls_shift/su_max 0.000
_refine_ls_shift/su_mean 0.000
_refine_ls_structure_factor_coef Fsqd
_refine_ls_weighting_details 'calc w=1/[\s^2^(Fo^2^)+(0.0606P)^2^+0.0947P] where P=(Fo^2^+2Fc^2^)/3'
_refine_ls_weighting_scheme calc
_refine_ls_wR_factor_gt 0.1113
_refine_ls_wR_factor_ref 0.1254
_reflns_number_gt 2337
_reflns_number_total 3241
_reflns_threshold_expression >2sigma(I)
_cod_data_source_file b607323a.txt
_cod_data_source_block rj074_0m_b
_cod_depositor_comments
;
The following automatic conversions were performed:
'_symmetry_cell_setting' value 'Triclinic' changed to 'triclinic'
according to '/home/saulius/struct/CIF-dictionaries/cif_core.dic'
dictionary named 'cif_core.dic' version 2.4.1 from 2010-06-29.

Automatic conversion script
Id: cif_fix_enum 1527 2010-12-29 10:47:43Z saulius 
;
_cod_original_sg_symbol_H-M P-1
_cod_database_code 7203481

loop_
_symmetry_equiv_pos_as_xyz
'x, y, z'
'-x, -y, -z'

loop_
_atom_site_label
_atom_site_type_symbol
_atom_site_fract_x
_atom_site_fract_y
_atom_site_fract_z
_atom_site_U_iso_or_equiv
_atom_site_adp_type
_atom_site_occupancy
_atom_site_symmetry_multiplicity
_atom_site_calc_flag
_atom_site_refinement_flags
_atom_site_disorder_assembly
_atom_site_disorder_group
C1 C 0.16951(18) 0.53688(16) -0.08706(14) 0.0444(3) Uani 1 1 d . . .
H1 H 0.2787 0.5607 -0.1433 0.053 Uiso 1 1 calc R . .
C2 C 0.12703(17) 0.56499(15) 0.03866(13) 0.0418(3) Uani 1 1 d . . .
C3 C -0.03656(18) 0.52965(15) 0.12295(13) 0.0421(3) Uani 1 1 d . . .
C4 C -0.0357(2) 0.57477(17) 0.24914(15) 0.0507(4) Uani 1 1 d . . .
C5 C 0.2351(2) 0.63628(16) 0.10892(15) 0.0493(4) Uani 1 1 d . . .
C6 C 0.1765(3) 0.7097(2) 0.3289(2) 0.0642(5) Uani 1 1 d . . .
C7 C 0.3267(2) 0.61121(17) 0.39743(14) 0.0467(3) Uani 1 1 d . . .
C8 C 0.3634(3) 0.0486(2) -0.2987(2) 0.0774(5) Uani 1 1 d . . .
H8 H 0.4700 0.0775 -0.3548 0.093 Uiso 1 1 calc R . .
C9 C 0.3247(2) 0.0822(2) -0.17363(18) 0.0643(4) Uani 1 1 d . . .
H9 H 0.4059 0.1336 -0.1477 0.077 Uiso 1 1 calc R . .
C10 C 0.16797(19) 0.04089(16) -0.08669(15) 0.0493(3) Uani 1 1 d . . .
C11 C 0.12672(19) 0.07468(16) 0.04567(15) 0.0485(3) Uani 1 1 d . . .
C12 C 0.2458(2) 0.14410(19) 0.09444(19) 0.0617(4) Uani 1 1 d . . .
H12 H 0.3571 0.1690 0.0415 0.074 Uiso 1 1 calc R . .
C13 C 0.2030(3) 0.1772(2) 0.2198(2) 0.0718(5) Uani 1 1 d . . .
H13 H 0.2852 0.2238 0.2495 0.086 Uiso 1 1 calc R . .
C14 C 0.0420(3) 0.1421(2) 0.2992(2) 0.0698(5) Uani 1 1 d . . .
H14 H 0.0140 0.1664 0.3826 0.084 Uiso 1 1 calc R . .
C15 C -0.0835(2) 0.06930(18) 0.25710(17) 0.0588(4) Uani 1 1 d . . .
C16 C -0.2481(3) 0.0259(2) 0.34026(19) 0.0735(5) Uani 1 1 d . . .
H16 H -0.2774 0.0486 0.4241 0.088 Uiso 1 1 calc R . .
C17 C -0.0419(2) 0.03495(15) 0.12913(15) 0.0479(3) Uani 1 1 d . . .
H5 H 0.466(5) 0.617(4) 0.537(3) 0.167(12) Uiso 1 1 d . . .
H6A H 0.214(3) 0.806(3) 0.295(2) 0.090(7) Uiso 1 1 d . . .
H6B H 0.063(4) 0.731(3) 0.391(2) 0.096(7) Uiso 1 1 d . . .
N1 N 0.12912(18) 0.63829(14) 0.23219(13) 0.0521(3) Uani 1 1 d . . .
O1 O 0.38242(16) 0.68431(14) 0.07127(13) 0.0695(4) Uani 1 1 d . . .
O2 O -0.14886(19) 0.56217(16) 0.34794(12) 0.0723(4) Uani 1 1 d . . .
O3 O 0.39406(16) 0.47715(12) 0.37524(10) 0.0576(3) Uani 1 1 d . . .
O4 O 0.37183(16) 0.68098(12) 0.47709(11) 0.0587(3) Uani 1 1 d . . .

loop_
_atom_site_aniso_label
_atom_site_aniso_U_11
_atom_site_aniso_U_22
_atom_site_aniso_U_33
_atom_site_aniso_U_23
_atom_site_aniso_U_13
_atom_site_aniso_U_12
C1 0.0376(6) 0.0501(8) 0.0456(8) 0.0003(6) -0.0085(5) -0.0125(5)
C2 0.0385(6) 0.0434(7) 0.0458(8) 0.0014(5) -0.0147(6) -0.0111(5)
C3 0.0418(7) 0.0445(7) 0.0405(7) 0.0003(5) -0.0122(6) -0.0084(5)
C4 0.0541(8) 0.0515(8) 0.0475(9) -0.0050(6) -0.0171(7) -0.0050(6)
C5 0.0475(7) 0.0451(8) 0.0613(10) -0.0026(6) -0.0247(7) -0.0100(6)
C6 0.0733(11) 0.0584(11) 0.0720(12) -0.0231(9) -0.0400(10) 0.0033(9)
C7 0.0539(8) 0.0481(8) 0.0422(8) -0.0086(6) -0.0160(6) -0.0091(6)
C8 0.0700(11) 0.0738(12) 0.0775(14) -0.0111(10) 0.0169(10) -0.0191(9)
C9 0.0516(9) 0.0615(10) 0.0741(12) -0.0076(8) 0.0037(8) -0.0144(7)
C10 0.0415(7) 0.0388(7) 0.0618(10) -0.0010(6) -0.0060(6) -0.0024(5)
C11 0.0430(7) 0.0377(7) 0.0611(9) -0.0001(6) -0.0110(6) -0.0025(5)
C12 0.0509(8) 0.0530(9) 0.0819(13) -0.0029(8) -0.0164(8) -0.0112(7)
C13 0.0792(12) 0.0583(10) 0.0874(14) -0.0142(9) -0.0350(11) -0.0095(9)
C14 0.0888(13) 0.0561(10) 0.0649(11) -0.0115(8) -0.0225(10) -0.0021(9)
C15 0.0658(10) 0.0440(8) 0.0610(10) -0.0055(7) -0.0100(8) 0.0005(7)
C16 0.0853(13) 0.0634(11) 0.0587(11) -0.0108(8) 0.0068(9) -0.0019(9)
C17 0.0465(7) 0.0360(7) 0.0551(9) -0.0001(6) -0.0076(6) 0.0000(5)
N1 0.0553(7) 0.0556(7) 0.0527(8) -0.0105(5) -0.0251(6) -0.0074(5)
O1 0.0559(6) 0.0760(8) 0.0891(9) -0.0093(7) -0.0240(6) -0.0303(6)
O2 0.0783(8) 0.0916(9) 0.0456(7) -0.0122(6) -0.0025(6) -0.0188(7)
O3 0.0725(7) 0.0518(6) 0.0543(7) -0.0152(5) -0.0281(5) 0.0000(5)
O4 0.0784(7) 0.0505(6) 0.0579(7) -0.0120(5) -0.0348(6) -0.0085(5)

loop_
_atom_type_symbol
_atom_type_description
_atom_type_scat_dispersion_real
_atom_type_scat_dispersion_imag
_atom_type_scat_source
C C 0.0033 0.0016 'International Tables Vol C Tables 4.2.6.8 and 6.1.1.4'
H H 0.0000 0.0000 'International Tables Vol C Tables 4.2.6.8 and 6.1.1.4'
N N 0.0061 0.0033 'International Tables Vol C Tables 4.2.6.8 and 6.1.1.4'
O O 0.0106 0.0060 'International Tables Vol C Tables 4.2.6.8 and 6.1.1.4'

loop_
_geom_angle_atom_site_label_1
_geom_angle_atom_site_label_2
_geom_angle_atom_site_label_3
_geom_angle
_geom_angle_site_symmetry_1
_geom_angle_site_symmetry_3
_geom_angle_publ_flag
C2 C1 C3 114.59(13) . 2_565 ?
C1 C2 C3 122.78(12) . . ?
C1 C2 C5 129.20(13) . . ?
C3 C2 C5 108.01(13) . . ?
C1 C3 C2 122.62(13) 2_565 . ?
C1 C3 C4 129.21(13) 2_565 . ?
C2 C3 C4 108.17(12) . . ?
O2 C4 N1 124.89(14) . . ?
O2 C4 C3 129.54(14) . . ?
N1 C4 C3 105.57(13) . . ?
O1 C5 N1 125.02(14) . . ?
O1 C5 C2 129.42(15) . . ?
N1 C5 C2 105.55(12) . . ?
N1 C6 C7 114.48(13) . . ?
O3 C7 O4 126.08(12) . . ?
O3 C7 C6 121.28(12) . . ?
O4 C7 C6 112.65(13) . . ?
C16 C8 C9 121.03(18) 2 . ?
C10 C9 C8 121.47(18) . . ?
C9 C10 C17 118.54(16) . 2 ?
C9 C10 C11 121.90(15) . . ?
C17 C10 C11 119.55(13) 2 . ?
C12 C11 C17 118.23(16) . . ?
C12 C11 C10 122.64(15) . . ?
C17 C11 C10 119.13(13) . . ?
C13 C12 C11 121.81(17) . . ?
C14 C13 C12 120.44(17) . . ?
C13 C14 C15 120.87(18) . . ?
C14 C15 C16 121.66(18) . . ?
C14 C15 C17 119.37(17) . . ?
C16 C15 C17 118.94(17) . . ?
C8 C16 C15 120.57(18) 2 . ?
C15 C17 C11 119.26(14) . . ?
C15 C17 C10 119.44(14) . 2 ?
C11 C17 C10 121.30(14) . 2 ?
C5 N1 C4 112.69(12) . . ?
C5 N1 C6 123.40(15) . . ?
C4 N1 C6 123.73(16) . . ?

loop_
_geom_bond_atom_site_label_1
_geom_bond_atom_site_label_2
_geom_bond_distance
_geom_bond_site_symmetry_2
_geom_bond_publ_flag
C1 C2 1.378(2) . ?
C1 C3 1.3845(18) 2_565 ?
C2 C3 1.3927(19) . ?
C2 C5 1.4916(18) . ?
C3 C1 1.3845(18) 2_565 ?
C3 C4 1.484(2) . ?
C4 O2 1.2032(19) . ?
C4 N1 1.396(2) . ?
C5 O1 1.2019(18) . ?
C5 N1 1.387(2) . ?
C6 N1 1.4432(19) . ?
C6 C7 1.503(2) . ?
C7 O3 1.2380(17) . ?
C7 O4 1.2721(16) . ?
C8 C16 1.356(3) 2 ?
C8 C9 1.387(3) . ?
C9 C10 1.384(2) . ?
C10 C17 1.433(2) 2 ?
C10 C11 1.463(2) . ?
C11 C12 1.393(2) . ?
C11 C17 1.429(2) . ?
C12 C13 1.388(3) . ?
C13 C14 1.355(3) . ?
C14 C15 1.409(3) . ?
C15 C16 1.416(3) . ?
C15 C17 1.419(2) . ?
C16 C8 1.356(3) 2 ?
C17 C10 1.433(2) 2 ?

loop_
_geom_torsion_atom_site_label_1
_geom_torsion_atom_site_label_2
_geom_torsion_atom_site_label_3
_geom_torsion_atom_site_label_4
_geom_torsion
_geom_torsion_site_symmetry_1
_geom_torsion_site_symmetry_2
_geom_torsion_site_symmetry_3
_geom_torsion_site_symmetry_4
_geom_torsion_publ_flag
C3 C1 C2 C3 -0.1(2) 2_565 . . . ?
C3 C1 C2 C5 -179.16(12) 2_565 . . . ?
C1 C2 C3 C1 0.1(2) . . . 2_565 ?
C5 C2 C3 C1 179.35(12) . . . 2_565 ?
C1 C2 C3 C4 179.85(12) . . . . ?
C5 C2 C3 C4 -0.92(14) . . . . ?
C1 C3 C4 O2 0.8(3) 2_565 . . . ?
C2 C3 C4 O2 -178.91(16) . . . . ?
C1 C3 C4 N1 -179.15(13) 2_565 . . . ?
C2 C3 C4 N1 1.13(15) . . . . ?
C1 C2 C5 O1 -0.1(2) . . . . ?
C3 C2 C5 O1 -179.29(15) . . . . ?
C1 C2 C5 N1 179.53(13) . . . . ?
C3 C2 C5 N1 0.36(14) . . . . ?
N1 C6 C7 O3 -3.6(3) . . . . ?
N1 C6 C7 O4 176.52(16) . . . . ?
C16 C8 C9 C10 0.2(3) 2 . . . ?
C8 C9 C10 C17 -1.5(2) . . . 2 ?
C8 C9 C10 C11 179.50(15) . . . . ?
C9 C10 C11 C12 -2.8(2) . . . . ?
C17 C10 C11 C12 178.13(12) 2 . . . ?
C9 C10 C11 C17 177.33(13) . . . . ?
C17 C10 C11 C17 -1.7(2) 2 . . . ?
C17 C11 C12 C13 -1.1(2) . . . . ?
C10 C11 C12 C13 179.09(14) . . . . ?
C11 C12 C13 C14 0.1(3) . . . . ?
C12 C13 C14 C15 1.0(3) . . . . ?
C13 C14 C15 C16 177.30(16) . . . . ?
C13 C14 C15 C17 -1.1(2) . . . . ?
C14 C15 C16 C8 -177.85(17) . . . 2 ?
C17 C15 C16 C8 0.6(3) . . . 2 ?
C14 C15 C17 C11 0.1(2) . . . . ?
C16 C15 C17 C11 -178.33(13) . . . . ?
C14 C15 C17 C10 179.18(13) . . . 2 ?
C16 C15 C17 C10 0.7(2) . . . 2 ?
C12 C11 C17 C15 0.93(19) . . . . ?
C10 C11 C17 C15 -179.23(12) . . . . ?
C12 C11 C17 C10 -178.11(12) . . . 2 ?
C10 C11 C17 C10 1.7(2) . . . 2 ?
O1 C5 N1 C4 -179.94(14) . . . . ?
C2 C5 N1 C4 0.39(15) . . . . ?
O1 C5 N1 C6 4.8(2) . . . . ?
C2 C5 N1 C6 -174.89(12) . . . . ?
O2 C4 N1 C5 179.10(15) . . . . ?
C3 C4 N1 C5 -0.94(15) . . . . ?
O2 C4 N1 C6 -5.6(2) . . . . ?
C3 C4 N1 C6 174.33(13) . . . . ?
C7 C6 N1 C5 -82.0(2) . . . . ?
C7 C6 N1 C4 103.2(2) . . . . ?
